data_7246967
loop_
_publ_author_name
'Hanzl, Luk\'a\<s'
'Vinkl\'arek, Jarom\'ir'
'Dost\'al, Libor'
'C\'isa\<rov\'a, Ivana'
'Liteck\'a, Miroslava'
'Honz\'i\<cek, Jan'

_publ_section_title
;
 Stabilization of propene molybdenum and tungsten half--sandwich complexes
 by intramolecular coordination of a thioether function
;
_journal_issue 29
_journal_name_full 'RSC Advances'
_journal_page_first 19746
_journal_page_last 19756
_journal_paper_doi 10.1039/D3RA03383J
_journal_volume 13
_journal_year 2023
_chemical_formula_moiety 'C11 H11 Mo N2 O2, C F3 O3 S'
_chemical_formula_sum 'C12 H11 F3 Mo N2 O5 S'
_chemical_formula_weight 448.23
_space_group_crystal_system monoclinic
_space_group_IT_number 14
_space_group_name_Hall '-P 2ybc'
_space_group_name_H-M_alt 'P 1 21/c 1'
_atom_sites_solution_hydrogens geom
_atom_sites_solution_primary dual
_audit_creation_date 2023-01-25
_audit_creation_method
;
Olex2 1.5-alpha
(compiled 2021.10.07 svn.r9718050b for OlexSys, GUI svn.r6410)
;
_audit_update_record
;
2023-02-24 deposited with the CCDC.	2023-06-22 downloaded from the CCDC.
;
_cell_angle_alpha 90
_cell_angle_beta 90.3980(10)
_cell_angle_gamma 90
_cell_formula_units_Z 4
_cell_length_a 10.89540(10)
_cell_length_b 10.32310(10)
_cell_length_c 14.51370(10)
_cell_measurement_reflns_used 37750
_cell_measurement_temperature 100.00(10)
_cell_measurement_theta_max 77.0020
_cell_measurement_theta_min 4.0380
_cell_volume 1632.38(2)
_computing_cell_refinement 'CrysAlisPro 1.171.42.73a (Rigaku OD, 2022)'
_computing_data_collection 'CrysAlisPro 1.171.42.73a (Rigaku OD, 2022)'
_computing_data_reduction 'CrysAlisPro 1.171.42.73a (Rigaku OD, 2022)'
_computing_molecular_graphics 'Olex2 1.5-alpha (Dolomanov et al., 2009)'
_computing_publication_material 'Olex2 1.5-alpha (Dolomanov et al., 2009)'
_computing_structure_refinement 'SHELXL 2018/3 (Sheldrick, 2015)'
_computing_structure_solution 'SHELXT 2018/2 (Sheldrick, 2018)'
_diffrn_ambient_environment N~2~
_diffrn_ambient_temperature 100.00(10)
_diffrn_detector 'Hybrid Pixel Array Detector'
_diffrn_detector_area_resol_mean 10.0000
_diffrn_detector_type HyPix
_diffrn_measured_fraction_theta_full 1.000
_diffrn_measured_fraction_theta_max 1.000
_diffrn_measurement_details
;
List of Runs (angles in degrees, time in seconds):

  # Type    Start    End  Width  t~exp~   \w     \q     \k     \f   Frames
#--------------------------------------------------------------------------
  1  \w     31.00 120.00   0.50    0.11    --   47.70  63.00-147.33  178
  2  \w     31.00 120.00   0.50    0.11    --   47.70  62.00-112.38  178
  3  \w     32.00 120.00   0.50    0.11    --   47.70  59.00 -24.65  176
  4  \w     33.00 120.00   0.50    0.11    --   47.70  57.00   0.00  174
  5  \w     33.00 120.00   0.50    0.11    --   47.70  57.00  30.00  174
  6  \w     33.00 120.00   0.50    0.11    --   47.70  57.00  60.00  174
  7  \w     33.00 120.00   0.50    0.11    --   47.70  57.00  90.00  174
  8  \w     33.00 120.00   0.50    0.11    --   47.70  57.00 120.00  174
  9  \w     33.00 120.00   0.50    0.11    --   47.70  57.00 150.00  174
 10  \w     31.00 120.00   0.50    0.11    --   47.70  63.00 176.22  178
 11  \w    -86.00 -13.00   0.50    0.11    --  -47.70 125.00  30.00  146
 12  \w    -83.00 -58.00   0.50    0.43    --  -86.25  87.00  26.00   50
 13  \w    -75.00  25.00   0.50    0.11    --  -47.70  87.00  26.00  200
 14  \w    -42.00  26.00   0.50    0.11    --  -47.70  37.00 -30.00  136
 15  \w    102.00 176.00   0.50    0.43    --  107.74  77.00  90.00  148
 16  \w     96.00 172.00   0.50    0.43    --  107.74  57.00  60.00  152
 17  \w    103.00 174.00   0.50    0.43    --  107.74  37.00   0.00  142
 18  \w    140.00 177.00   0.50    0.43    --  107.74  37.00 -60.00   74
 19  \w    135.00 178.00   0.50    0.43    --  107.74  57.00-140.71   86
 20  \w     93.00 129.00   0.50    0.43    --  107.74  57.00-140.71   72
 21  \w     96.00 177.00   0.50    0.43    --  107.74  37.00-180.00  162
 22  \w    134.00 178.00   0.50    0.43    --  107.74  19.00 -90.00   88
 23  \w     99.00 136.00   0.50    0.43    --  107.74  37.00 -60.00   74
 24  \w    133.00 176.00   0.50    0.43    --  107.74  37.00 120.00   86
 25  \w    101.00 178.00   0.50    0.43    --  107.74  87.00  26.00  154
 26  \w     76.00 104.00   0.50    0.43    --  107.74 -77.00 120.00   56
 27  \w     41.00  73.00   0.50    0.43    --  107.74 -77.00 120.00   64
 28  \w     36.00  66.00   0.50    0.43    --  107.74 -57.00 150.00   60
 29  \w     35.00  81.00   0.50    0.43    --  107.74 -77.00   0.00   92
 30  \w     36.00  64.00   0.50    0.43    --  107.74 -57.00   0.00   56
 31  \w     37.00  66.00   0.50    0.43    --  107.74 -57.00 120.00   58
 32  \w     39.00  70.00   0.50    0.43    --  107.74 -77.00 -30.00   62
 33  \w     37.00  65.00   0.50    0.43    --  107.74 -57.00 -90.00   56
 34  \w     35.00  61.00   0.50    0.43    --  107.74 -57.00-120.00   52
 35  \w     40.00  65.00   0.50    0.43    --  107.74 -57.00-180.00   50
 36  \w     35.00 135.00   0.50    0.43    --  107.74 -87.00 -90.00  200
 37  \w     82.00 110.00   0.50    0.43    --  107.74-120.00-179.54   56
 38  \w     43.00 124.00   0.50    0.43    --  107.74-141.00 -90.07  162
 39  \w     70.00 110.00   0.50    0.43    --  107.74-125.00  30.00   80
 40  \w     36.00  61.00   0.50    0.43    --  107.74-125.00  30.00   50
 41  \w     40.00 117.00   0.50    0.43    --  107.74-134.00 102.33  154
 42  \w     37.00 106.00   0.50    0.43    --  107.74 -99.00  90.00  138
 43  \w     38.00  75.00   0.50    0.43    --  107.74 -99.00 120.00   74
 44  \w     38.00 103.00   0.50    0.43    --  107.74 -99.00 -90.00  130
 45  \w    -21.00  75.00   0.50    0.11    --   47.70 -87.00 -90.00  192
 46  \w   -119.00 -33.00   0.50    0.11    --  -47.70 -57.00-150.00  172
 47  \w   -119.00 -33.00   0.50    0.11    --  -47.70 -57.00-120.00  172
 48  \w   -120.00 -34.00   0.50    0.11    --  -47.70 -43.00-100.87  172
 49  \w   -121.00 -35.00   0.50    0.11    --  -47.70 -37.00 -30.00  172
 50  \w   -121.00 -35.00   0.50    0.11    --  -47.70 -37.00 120.00  172
 51  \w    -97.00 -71.00   0.50    0.43    --  -86.25 -64.00 116.41   52
 52  \w   -159.00 -69.00   0.50    0.43    --  -86.25 -63.00 160.29  180
 53  \w   -159.00 -69.00   0.50    0.43    --  -86.25 -63.00  16.68  180
 54  \w    -98.00 -71.00   0.50    0.43    --  -86.25 -63.00  47.32   54
 55  \w   -159.00 -69.00   0.50    0.43    --  -86.25 -62.00  59.99  180
 56  \w   -159.00 -69.00   0.50    0.43    --  -86.25 -63.00 -21.67  180
 57  \w    -95.00 -69.00   0.50    0.43    --  -86.25 -62.00 -30.91   52
 58  \w   -159.00 -69.00   0.50    0.43    --  -86.25 -63.00 -53.34  180
 59  \w   -157.00-119.00   0.50    0.43    --  -86.25 -62.00 -30.91   76
 60  \w    -96.00 -70.00   0.50    0.43    --  -86.25 -61.00 -47.70   52
 61  \w   -159.00 -70.00   0.50    0.43    --  -86.25 -61.00  20.96  178
 62  \w   -159.00 -70.00   0.50    0.43    --  -86.25 -61.00 -86.58  178
 63  \w    -94.00 -69.00   0.50    0.43    --  -86.25 -63.00-165.70   50
 64  \w    -96.00 -70.00   0.50    0.43    --  -86.25 -61.00-125.15   52
 65  \w   -158.00 -70.00   0.50    0.43    --  -86.25 -60.00  91.48  176
 66  \w   -158.00 -70.00   0.50    0.43    --  -86.25 -60.00 143.63  176
 67  \w   -158.00 -70.00   0.50    0.43    --  -86.25 -60.00 137.13  176
 68  \w   -158.00 -70.00   0.50    0.43    --  -86.25 -60.00  77.63  176
 69  \w   -159.00 -71.00   0.50    0.43    --  -86.25 -57.00  30.00  176
 70  \w   -159.00 -71.00   0.50    0.43    --  -86.25 -57.00  -6.00  176
 71  \w   -155.00 -70.00   0.50    0.43    --  -86.25 -60.00 -69.11  170
 72  \w   -158.00 -70.00   0.50    0.43    --  -86.25 -60.00-149.06  176
 73  \w    -99.00 -70.00   0.50    0.43    --  -86.25 -59.00-116.27   58
 74  \w   -104.00 -71.00   0.50    0.43    --  -86.25 -56.00-113.18   66
 75  \w    -96.00 -71.00   0.50    0.43    --  -86.25 -57.00-143.94   50
 76  \w   -131.00-105.00   0.50    0.43    --  -86.25 -57.00-143.94   52
 77  \w    -97.00 -71.00   0.50    0.43    --  -86.25 -57.00 120.00   52
 78  \w   -159.00 -71.00   0.50    0.43    --  -86.25 -56.00 163.12  176
 79  \w   -159.00 -71.00   0.50    0.43    --  -86.25 -57.00 -16.53  176
 80  \w   -159.00 -79.00   0.50    0.43    --  -86.25 -87.00 -90.00  160
;
_diffrn_measurement_device 'four-circle diffractometer'
_diffrn_measurement_device_type 'XtaLAB Synergy, Dualflex, HyPix'
_diffrn_measurement_method '\w scans'
_diffrn_orient_matrix_type 'CrysAlisPro convention (1999,Acta A55,543-557)'
_diffrn_orient_matrix_UB_11 -0.0561230000
_diffrn_orient_matrix_UB_12 0.0763339000
_diffrn_orient_matrix_UB_13 -0.0812007000
_diffrn_orient_matrix_UB_21 -0.1240977000
_diffrn_orient_matrix_UB_22 0.0046654000
_diffrn_orient_matrix_UB_23 0.0501160000
_diffrn_orient_matrix_UB_31 0.0378768000
_diffrn_orient_matrix_UB_32 0.1281807000
_diffrn_orient_matrix_UB_33 0.0465093000
_diffrn_radiation_monochromator mirror
_diffrn_radiation_probe x-ray
_diffrn_radiation_type 'Cu K\a'
_diffrn_radiation_wavelength 1.54184
_diffrn_reflns_av_R_equivalents 0.0459
_diffrn_reflns_av_unetI/netI 0.0143
_diffrn_reflns_Laue_measured_fraction_full 1.000
_diffrn_reflns_Laue_measured_fraction_max 1.000
_diffrn_reflns_limit_h_max 12
_diffrn_reflns_limit_h_min -12
_diffrn_reflns_limit_k_max 12
_diffrn_reflns_limit_k_min -12
_diffrn_reflns_limit_l_max 17
_diffrn_reflns_limit_l_min -17
_diffrn_reflns_number 54376
_diffrn_reflns_point_group_measured_fraction_full 1.000
_diffrn_reflns_point_group_measured_fraction_max 1.000
_diffrn_reflns_theta_full 66.586
_diffrn_reflns_theta_max 66.586
_diffrn_reflns_theta_min 4.058
_diffrn_source 'micro-focus sealed X-ray tube'
_diffrn_source_type 'PhotonJet (Cu) X-ray Source'
_exptl_absorpt_coefficient_mu 8.335
_exptl_absorpt_correction_T_max 0.999
_exptl_absorpt_correction_T_min 0.548
_exptl_absorpt_correction_type gaussian
_exptl_absorpt_process_details
;
CrysAlisPro 1.171.42.73a (Rigaku Oxford Diffraction, 2022)
Numerical absorption correction based on gaussian integration over
a multifaceted crystal model
Empirical absorption correction using spherical harmonics,
implemented in SCALE3 ABSPACK scaling algorithm.
;
_exptl_crystal_colour orange
_exptl_crystal_colour_primary orange
_exptl_crystal_density_diffrn 1.824
_exptl_crystal_description block
_exptl_crystal_F_000 888
_exptl_crystal_size_max 0.1
_exptl_crystal_size_mid 0.08
_exptl_crystal_size_min 0.03
_refine_diff_density_max 0.353
_refine_diff_density_min -0.340
_refine_diff_density_rms 0.050
_refine_ls_extinction_method none
_refine_ls_goodness_of_fit_ref 1.067
_refine_ls_hydrogen_treatment constr
_refine_ls_matrix_type full
_refine_ls_number_parameters 219
_refine_ls_number_reflns 2882
_refine_ls_number_restraints 0
_refine_ls_restrained_S_all 1.067
_refine_ls_R_factor_all 0.0165
_refine_ls_R_factor_gt 0.0157
_refine_ls_shift/su_max 0.002
_refine_ls_shift/su_mean 0.000
_refine_ls_structure_factor_coef Fsqd
_refine_ls_weighting_details 'w=1/[\s^2^(Fo^2^)+(0.0197P)^2^+0.8896P] where P=(Fo^2^+2Fc^2^)/3'
_refine_ls_weighting_scheme calc
_refine_ls_wR_factor_gt 0.0399
_refine_ls_wR_factor_ref 0.0403
_reflns_Friedel_coverage 0.000
_reflns_number_gt 2761
_reflns_number_total 2882
_reflns_threshold_expression 'I > 2\s(I)'
_cod_data_source_file d3ra03383j2.cif
_cod_data_source_block jv201111mo_10_cu_100k-gg
_cod_database_code 7246967
_shelx_shelxl_version_number 2018/3
_chemical_oxdiff_formula 'C12 H11 F3 Mo N2 O5 S '
_shelx_space_group_comment
;
The symmetry employed for this shelxl refinement is uniquely defined
by the following loop, which should always be used as a source of
symmetry information in preference to the above space-group names.
They are only intended as comments.
;
_shelx_estimated_absorpt_t_max 0.788
_shelx_estimated_absorpt_t_min 0.489
_olex2_refinement_description
;
1. Fixed Uiso
 At 1.2 times of:
  All C(H) groups
 At 1.5 times of:
  All C(H,H,H) groups
2.a Aromatic/amide H refined with riding coordinates:
 C7(H7), C5(H5), C3(H3), C6(H6), C4(H4)
2.b Idealised Me refined as rotating group:
 C9(H9a,H9b,H9c), C11(H11a,H11b,H11c)
;
_olex2_submission_special_instructions 'No special instructions were received'
_oxdiff_exptl_absorpt_empirical_details
;
Empirical correction (ABSPACK) includes:
- Absorption correction using spherical harmonics
- Frame scaling
;
_oxdiff_exptl_absorpt_empirical_full_max 1.583
_oxdiff_exptl_absorpt_empirical_full_min 0.606

loop_
_space_group_symop_operation_xyz
'x, y, z'
'-x, y+1/2, -z+1/2'
'-x, -y, -z'
'x, -y-1/2, z-1/2'

loop_
_atom_site_label
_atom_site_type_symbol
_atom_site_fract_x
_atom_site_fract_y
_atom_site_fract_z
_atom_site_U_iso_or_equiv
_atom_site_adp_type
_atom_site_occupancy
_atom_site_site_symmetry_order
_atom_site_calc_flag
_atom_site_refinement_flags_posn
_atom_site_refinement_flags_adp
_atom_site_refinement_flags_occupancy
_atom_site_disorder_assembly
_atom_site_disorder_group
Mo Mo 0.32260(2) 0.27271(2) 0.37621(2) 0.01234(5) Uani 1 1 d . . . . .
S1 S 0.14056(4) -0.23058(4) 0.42078(3) 0.01565(9) Uani 1 1 d . . . . .
F1 F 0.35254(9) -0.34013(10) 0.38311(8) 0.0302(2) Uani 1 1 d . . . . .
F2 F 0.31592(10) -0.16802(13) 0.30562(8) 0.0446(3) Uani 1 1 d . . . . .
O5 O 0.10633(11) -0.09636(12) 0.42770(8) 0.0240(3) Uani 1 1 d . . . . .
F3 F 0.36708(10) -0.15371(12) 0.44811(9) 0.0440(3) Uani 1 1 d . . . . .
O1 O 0.55237(11) 0.45037(12) 0.35010(9) 0.0271(3) Uani 1 1 d . . . . .
O2 O 0.54503(11) 0.08552(13) 0.34894(9) 0.0306(3) Uani 1 1 d . . . . .
O3 O 0.14544(13) -0.29936(13) 0.50672(9) 0.0316(3) Uani 1 1 d . . . . .
O4 O 0.08397(12) -0.29880(15) 0.34549(9) 0.0339(3) Uani 1 1 d . . . . .
N2 N 0.24455(12) 0.40098(13) 0.27305(9) 0.0167(3) Uani 1 1 d . . . . .
N1 N 0.23365(12) 0.13882(13) 0.28218(9) 0.0172(3) Uani 1 1 d . . . . .
C10 C 0.20013(14) 0.47104(16) 0.22237(11) 0.0166(3) Uani 1 1 d . . . . .
C8 C 0.18024(14) 0.06461(16) 0.24000(10) 0.0169(3) Uani 1 1 d . . . . .
C1 C 0.46662(15) 0.38681(16) 0.35673(11) 0.0192(3) Uani 1 1 d . . . . .
C7 C 0.27255(15) 0.39155(16) 0.50344(10) 0.0188(3) Uani 1 1 d . . . . .
H7 H 0.291909 0.481267 0.504809 0.023 Uiso 1 1 calc R U . . .
C9 C 0.11082(16) -0.03111(16) 0.18773(11) 0.0204(3) Uani 1 1 d . . . . .
H9A H 0.165234 -0.074431 0.143957 0.031 Uiso 1 1 calc R U . . .
H9B H 0.044107 0.011961 0.154024 0.031 Uiso 1 1 calc R U . . .
H9C H 0.076339 -0.095348 0.230001 0.031 Uiso 1 1 calc R U . . .
C5 C 0.16895(16) 0.20114(18) 0.48132(11) 0.0233(4) Uani 1 1 d . . . . .
H5 H 0.106333 0.140482 0.466379 0.028 Uiso 1 1 calc R U . . .
C11 C 0.14308(16) 0.56138(17) 0.15778(11) 0.0210(3) Uani 1 1 d . . . . .
H11A H 0.083790 0.514911 0.118920 0.032 Uiso 1 1 calc R U . . .
H11B H 0.206386 0.600293 0.118940 0.032 Uiso 1 1 calc R U . . .
H11C H 0.100716 0.629624 0.192080 0.032 Uiso 1 1 calc R U . . .
C2 C 0.46238(15) 0.15344(17) 0.35626(11) 0.0211(4) Uani 1 1 d . . . . .
C3 C 0.35155(16) 0.28845(17) 0.53014(11) 0.0207(4) Uani 1 1 d . . . . .
H3 H 0.432464 0.296968 0.554180 0.025 Uiso 1 1 calc R U . . .
C6 C 0.15936(15) 0.33616(18) 0.47433(11) 0.0204(4) Uani 1 1 d . . . . .
H6 H 0.089171 0.382704 0.453657 0.024 Uiso 1 1 calc R U . . .
C12 C 0.30172(16) -0.22272(16) 0.38734(13) 0.0212(4) Uani 1 1 d . . . . .
C4 C 0.28802(16) 0.17069(17) 0.51447(11) 0.0236(4) Uani 1 1 d . . . . .
H4 H 0.319751 0.086096 0.524462 0.028 Uiso 1 1 calc R U . . .

loop_
_atom_site_aniso_label
_atom_site_aniso_U_11
_atom_site_aniso_U_22
_atom_site_aniso_U_33
_atom_site_aniso_U_23
_atom_site_aniso_U_13
_atom_site_aniso_U_12
Mo 0.01241(8) 0.01092(8) 0.01370(8) -0.00087(4) 0.00026(5) -0.00009(4)
S1 0.0178(2) 0.0148(2) 0.01439(19) -0.00049(14) 0.00197(15) -0.00089(14)
F1 0.0257(5) 0.0174(5) 0.0477(7) 0.0001(5) 0.0059(5) 0.0069(4)
F2 0.0314(6) 0.0535(8) 0.0493(7) 0.0296(6) 0.0208(5) 0.0126(6)
O5 0.0231(6) 0.0187(6) 0.0303(6) 0.0024(5) 0.0032(5) 0.0053(5)
F3 0.0228(6) 0.0349(7) 0.0741(9) -0.0207(6) -0.0111(5) -0.0016(5)
O1 0.0202(6) 0.0268(7) 0.0342(7) -0.0051(5) 0.0052(5) -0.0099(5)
O2 0.0223(6) 0.0299(7) 0.0398(7) -0.0087(6) 0.0007(5) 0.0109(6)
O3 0.0396(8) 0.0306(7) 0.0248(7) 0.0116(6) 0.0090(6) 0.0075(6)
O4 0.0246(7) 0.0451(9) 0.0319(7) -0.0187(6) 0.0013(5) -0.0074(6)
N2 0.0180(7) 0.0160(7) 0.0160(6) -0.0001(6) 0.0000(5) -0.0024(5)
N1 0.0195(7) 0.0142(7) 0.0181(7) -0.0009(6) -0.0001(5) 0.0009(6)
C10 0.0180(8) 0.0166(8) 0.0153(8) -0.0033(7) 0.0016(6) -0.0029(6)
C8 0.0196(8) 0.0159(8) 0.0153(8) 0.0018(7) 0.0016(6) 0.0029(7)
C1 0.0206(8) 0.0185(9) 0.0186(8) -0.0041(7) 0.0002(6) 0.0036(7)
C7 0.0246(8) 0.0160(8) 0.0158(8) -0.0041(6) 0.0037(6) 0.0003(7)
C9 0.0258(9) 0.0165(9) 0.0188(8) -0.0025(6) -0.0024(7) -0.0030(7)
C5 0.0254(9) 0.0272(9) 0.0173(8) -0.0034(7) 0.0077(7) -0.0098(7)
C11 0.0257(9) 0.0206(9) 0.0167(8) 0.0016(7) -0.0022(7) 0.0034(7)
C2 0.0219(9) 0.0202(9) 0.0211(8) -0.0038(7) -0.0005(7) -0.0030(7)
C3 0.0202(8) 0.0295(10) 0.0124(8) -0.0003(7) -0.0007(6) 0.0032(7)
C6 0.0166(8) 0.0288(10) 0.0158(8) 0.0014(7) 0.0033(6) 0.0055(7)
C12 0.0191(8) 0.0149(9) 0.0295(9) 0.0025(7) -0.0007(7) 0.0020(6)
C4 0.0347(10) 0.0186(9) 0.0177(8) 0.0050(7) 0.0083(7) 0.0068(7)

loop_
_atom_type_symbol
_atom_type_description
_atom_type_scat_dispersion_real
_atom_type_scat_dispersion_imag
_atom_type_scat_source
C C 0.0181 0.0091 'International Tables Vol C Tables 4.2.6.8 and 6.1.1.4'
H H 0.0000 0.0000 'International Tables Vol C Tables 4.2.6.8 and 6.1.1.4'
F F 0.0727 0.0534 'International Tables Vol C Tables 4.2.6.8 and 6.1.1.4'
Mo Mo -0.0483 2.7339 'International Tables Vol C Tables 4.2.6.8 and 6.1.1.4'
N N 0.0311 0.0180 'International Tables Vol C Tables 4.2.6.8 and 6.1.1.4'
O O 0.0492 0.0322 'International Tables Vol C Tables 4.2.6.8 and 6.1.1.4'
S S 0.3331 0.5567 'International Tables Vol C Tables 4.2.6.8 and 6.1.1.4'

loop_
_exptl_crystal_face_index_h
_exptl_crystal_face_index_k
_exptl_crystal_face_index_l
_exptl_crystal_face_perp_dist
3 -5 -5 0.0425
6 4 1 0.0598
-5 4 4 0.0136
-5 -4 -2 0.0365
-2 1 -9 0.0059
1 7 -1 0.0413
1 -1 9 0.0286
0 0 -9 0.0110
0 0 9 0.0194
2 -2 -9 0.0203
4 2 -8 0.0320

loop_
_geom_angle_atom_site_label_1
_geom_angle_atom_site_label_2
_geom_angle_atom_site_label_3
_geom_angle
_geom_angle_site_symmetry_1
_geom_angle_site_symmetry_3
_geom_angle_publ_flag
N2 Mo C7 97.78(5) . . ?
N2 Mo C5 110.88(6) . . ?
N2 Mo C3 133.64(6) . . ?
N2 Mo C6 87.36(5) . . ?
N2 Mo C4 144.73(6) . . ?
N1 Mo N2 77.47(5) . . ?
N1 Mo C7 137.99(5) . . ?
N1 Mo C5 83.83(5) . . ?
N1 Mo C3 136.66(6) . . ?
N1 Mo C6 102.69(5) . . ?
N1 Mo C4 100.50(6) . . ?
C1 Mo N2 81.13(6) . . ?
C1 Mo N1 129.78(6) . . ?
C1 Mo C7 89.42(6) . . ?
C1 Mo C5 146.39(6) . . ?
C1 Mo C3 89.60(6) . . ?
C1 Mo C6 121.16(6) . . ?
C1 Mo C4 122.06(7) . . ?
C7 Mo C5 58.55(6) . . ?
C7 Mo C6 35.41(6) . . ?
C7 Mo C4 59.97(6) . . ?
C2 Mo N2 125.23(6) . . ?
C2 Mo N1 81.51(6) . . ?
C2 Mo C1 74.85(7) . . ?
C2 Mo C7 129.75(6) . . ?
C2 Mo C5 116.35(7) . . ?
C2 Mo C3 94.99(6) . . ?
C2 Mo C6 146.88(6) . . ?
C2 Mo C4 88.49(7) . . ?
C3 Mo C7 36.42(6) . . ?
C3 Mo C5 58.99(6) . . ?
C3 Mo C6 59.21(6) . . ?
C3 Mo C4 36.18(7) . . ?
C6 Mo C5 34.18(6) . . ?
C4 Mo C5 35.08(6) . . ?
C4 Mo C6 58.39(6) . . ?
O5 S1 C12 103.06(7) . . ?
O3 S1 O5 115.06(8) . . ?
O3 S1 C12 102.88(8) . . ?
O4 S1 O5 114.55(8) . . ?
O4 S1 O3 115.57(9) . . ?
O4 S1 C12 103.19(8) . . ?
C10 N2 Mo 176.52(13) . . ?
C8 N1 Mo 173.25(13) . . ?
N2 C10 C11 179.70(18) . . ?
N1 C8 C9 178.88(17) . . ?
O1 C1 Mo 176.18(15) . . ?
Mo C7 H7 119.1 . . ?
C3 C7 Mo 70.78(9) . . ?
C3 C7 H7 126.2 . . ?
C6 C7 Mo 75.83(9) . . ?
C6 C7 H7 126.2 . . ?
C6 C7 C3 107.60(15) . . ?
C8 C9 H9A 109.5 . . ?
C8 C9 H9B 109.5 . . ?
C8 C9 H9C 109.5 . . ?
H9A C9 H9B 109.5 . . ?
H9A C9 H9C 109.5 . . ?
H9B C9 H9C 109.5 . . ?
Mo C5 H5 124.3 . . ?
C6 C5 Mo 72.45(9) . . ?
C6 C5 H5 125.9 . . ?
C6 C5 C4 108.25(15) . . ?
C4 C5 Mo 68.98(9) . . ?
C4 C5 H5 125.9 . . ?
C10 C11 H11A 109.5 . . ?
C10 C11 H11B 109.5 . . ?
C10 C11 H11C 109.5 . . ?
H11A C11 H11B 109.5 . . ?
H11A C11 H11C 109.5 . . ?
H11B C11 H11C 109.5 . . ?
O2 C2 Mo 176.74(15) . . ?
Mo C3 H3 119.5 . . ?
C7 C3 Mo 72.79(9) . . ?
C7 C3 H3 126.1 . . ?
C4 C3 Mo 73.44(9) . . ?
C4 C3 C7 107.74(15) . . ?
C4 C3 H3 126.1 . . ?
Mo C6 H6 123.6 . . ?
C7 C6 Mo 68.76(9) . . ?
C7 C6 H6 125.8 . . ?
C5 C6 Mo 73.36(9) . . ?
C5 C6 C7 108.34(15) . . ?
C5 C6 H6 125.8 . . ?
F1 C12 S1 111.83(12) . . ?
F1 C12 F3 107.18(14) . . ?
F2 C12 S1 112.06(12) . . ?
F2 C12 F1 107.17(15) . . ?
F2 C12 F3 107.41(15) . . ?
F3 C12 S1 110.94(12) . . ?
Mo C4 H4 119.5 . . ?
C5 C4 Mo 75.94(10) . . ?
C5 C4 C3 108.03(15) . . ?
C5 C4 H4 126.0 . . ?
C3 C4 Mo 70.38(9) . . ?
C3 C4 H4 126.0 . . ?

loop_
_geom_bond_atom_site_label_1
_geom_bond_atom_site_label_2
_geom_bond_distance
_geom_bond_site_symmetry_2
_geom_bond_publ_flag
Mo N2 2.1681(14) . ?
Mo N1 2.1665(14) . ?
Mo C1 1.9838(17) . ?
Mo C7 2.2861(15) . ?
Mo C5 2.3898(16) . ?
Mo C2 1.9813(17) . ?
Mo C3 2.2599(16) . ?
Mo C6 2.3781(15) . ?
Mo C4 2.2996(16) . ?
S1 O5 1.4385(13) . ?
S1 O3 1.4359(13) . ?
S1 O4 1.4355(13) . ?
S1 C12 1.8268(18) . ?
F1 C12 1.334(2) . ?
F2 C12 1.324(2) . ?
F3 C12 1.336(2) . ?
O1 C1 1.146(2) . ?
O2 C2 1.147(2) . ?
N2 C10 1.137(2) . ?
N1 C8 1.138(2) . ?
C10 C11 1.458(2) . ?
C8 C9 1.455(2) . ?
C7 H7 0.9500 . ?
C7 C3 1.421(2) . ?
C7 C6 1.421(2) . ?
C9 H9A 0.9800 . ?
C9 H9B 0.9800 . ?
C9 H9C 0.9800 . ?
C5 H5 0.9500 . ?
C5 C6 1.401(3) . ?
C5 C4 1.416(3) . ?
C11 H11A 0.9800 . ?
C11 H11B 0.9800 . ?
C11 H11C 0.9800 . ?
C3 H3 0.9500 . ?
C3 C4 1.416(3) . ?
C6 H6 0.9500 . ?
C4 H4 0.9500 . ?

loop_
_geom_torsion_atom_site_label_1
_geom_torsion_atom_site_label_2
_geom_torsion_atom_site_label_3
_geom_torsion_atom_site_label_4
_geom_torsion
_geom_torsion_site_symmetry_1
_geom_torsion_site_symmetry_2
_geom_torsion_site_symmetry_3
_geom_torsion_site_symmetry_4
_geom_torsion_publ_flag
Mo C7 C3 C4 -65.65(11) . . . . ?
Mo C7 C6 C5 63.10(11) . . . . ?
Mo C5 C6 C7 -60.17(11) . . . . ?
Mo C5 C4 C3 63.54(11) . . . . ?
Mo C3 C4 C5 -67.21(11) . . . . ?
O5 S1 C12 F1 176.02(12) . . . . ?
O5 S1 C12 F2 -63.62(14) . . . . ?
O5 S1 C12 F3 56.42(13) . . . . ?
O3 S1 C12 F1 56.07(14) . . . . ?
O3 S1 C12 F2 176.43(13) . . . . ?
O3 S1 C12 F3 -63.53(14) . . . . ?
O4 S1 C12 F1 -64.48(14) . . . . ?
O4 S1 C12 F2 55.88(15) . . . . ?
O4 S1 C12 F3 175.92(13) . . . . ?
C7 C3 C4 Mo 65.22(11) . . . . ?
C7 C3 C4 C5 -1.99(18) . . . . ?
C3 C7 C6 Mo -64.14(11) . . . . ?
C3 C7 C6 C5 -1.03(17) . . . . ?
C6 C7 C3 Mo 67.51(11) . . . . ?
C6 C7 C3 C4 1.86(18) . . . . ?
C6 C5 C4 Mo -62.18(11) . . . . ?
C6 C5 C4 C3 1.36(18) . . . . ?
C4 C5 C6 Mo 59.98(11) . . . . ?
C4 C5 C6 C7 -0.20(17) . . . . ?

loop_
_exptl_oxdiff_crystal_face_indexfrac_h
_exptl_oxdiff_crystal_face_indexfrac_k
_exptl_oxdiff_crystal_face_indexfrac_l
_exptl_oxdiff_crystal_face_x
_exptl_oxdiff_crystal_face_y
_exptl_oxdiff_crystal_face_z
3.4717 -4.7552 -4.7901 -0.1689 -0.6931 -0.7008
5.9588 3.5127 1.1346 -0.1584 -0.6662 0.7287
-4.5883 3.9945 4.4954 0.1974 0.8133 0.5473
-5.3043 -4.2168 -1.8834 0.1287 0.5442 -0.8290
-1.7836 1.2365 -8.9325 0.9198 -0.2205 -0.3245
1.0048 6.6207 -0.5526 0.4939 -0.1215 0.8610
1.2451 -0.5798 9.2262 -0.8633 0.3052 0.4019
-0.1674 -0.4966 -9.3905 0.7340 -0.4522 -0.5067
0.0987 0.2834 9.4103 -0.7480 0.4607 0.4777
1.8886 -1.7683 -8.7483 0.4694 -0.6810 -0.5620
3.6606 2.0509 -7.5601 0.5650 -0.8236 0.0499
